data_4111318
loop_
_publ_author_name
'Matthew D. Sanderson'
'Justin W. Kamplain'
'Christopher W. Bielawski'

_publ_section_title
;
 Quinone-Annulated N-Heterocyclic Carbene-Transition-Metal Complexes:
 Observation of \p-Backbonding Using FT-IR Spectroscopy and Cyclic
 Voltammetry
;
_journal_name_full 'Journal of the American Chemical Society'
_journal_page_first 16514
_journal_page_last 16515
_journal_paper_doi 10.1021/ja067475w
_journal_volume 128
_journal_year 2006
_chemical_formula_sum 'C29 H26 N2 O2'
_chemical_formula_weight 434.52
_chemical_name_systematic
;
 ?
;
_space_group_IT_number 19
_symmetry_cell_setting orthorhombic
_symmetry_space_group_name_Hall 'P 2ac 2ab'
_symmetry_space_group_name_H-M 'P 21 21 21'
_atom_sites_solution_hydrogens geom
_atom_sites_solution_primary direct
_atom_sites_solution_secondary difmap
_audit_creation_method SHELXL-97
_cell_angle_alpha 90.00
_cell_angle_beta 90.00
_cell_angle_gamma 90.00
_cell_formula_units_Z 4
_cell_length_a 11.9830(10)
_cell_length_b 13.063(2)
_cell_length_c 14.646(2)
_cell_measurement_reflns_used 2167
_cell_measurement_temperature 153(2)
_cell_measurement_theta_max 27.5
_cell_measurement_theta_min 1
_cell_volume 2292.6(5)
_computing_cell_refinement 'Collect software, Nonius B.V. 1998'
_computing_data_collection 'Collect software, Nonius B.V. 1998'
_computing_data_reduction
;
DENZO and Scalepack (Otwinoski and Minor, 1997)
;
_computing_molecular_graphics 'XP SHELXTL/PC, Siemens Analytical'
_computing_structure_refinement 'XL SHELXTL/PC, Siemens Analytical'
_computing_structure_solution
;

SIR97 - Altomare A., Burla M.C., Camalli M., Cascarano G.L., Giacovazzo C., 
Guagliardi A., Moliterni A.G.G., Polidori G.,Spagna R.
;
_diffrn_ambient_temperature 153(2)
_diffrn_measured_fraction_theta_full 0.842
_diffrn_measured_fraction_theta_max 0.842
_diffrn_measurement_device_type 'Nonius Kappa CCD'
_diffrn_measurement_method \w-scans
_diffrn_radiation_monochromator graphite
_diffrn_radiation_source 'fine-focus sealed tube'
_diffrn_radiation_type MoK\a
_diffrn_radiation_wavelength 0.71073
_diffrn_reflns_av_R_equivalents 0.0699
_diffrn_reflns_av_sigmaI/netI 0.0967
_diffrn_reflns_limit_h_max 13
_diffrn_reflns_limit_h_min -13
_diffrn_reflns_limit_k_max 15
_diffrn_reflns_limit_k_min -15
_diffrn_reflns_limit_l_max 17
_diffrn_reflns_limit_l_min -17
_diffrn_reflns_number 2839
_diffrn_reflns_theta_full 24.99
_diffrn_reflns_theta_max 24.99
_diffrn_reflns_theta_min 2.09
_exptl_absorpt_coefficient_mu 0.079
_exptl_absorpt_correction_type none
_exptl_crystal_colour yellow
_exptl_crystal_density_diffrn 1.259
_exptl_crystal_description prisms
_exptl_crystal_F_000 920
_exptl_crystal_size_max 0.23
_exptl_crystal_size_mid 0.15
_exptl_crystal_size_min 0.11
_refine_diff_density_max 0.166
_refine_diff_density_min -0.186
_refine_diff_density_rms 0.038
_refine_ls_abs_structure_details 'Flack H D (1983), Acta Cryst. A39, 876-881'
_refine_ls_extinction_coef 0.0064(19)
_refine_ls_extinction_expression Fc^*^=kFc[1+0.001xFc^2^\l^3^/sin(2\q)]^-1/4^
_refine_ls_extinction_method SHELXL
_refine_ls_goodness_of_fit_ref 1.041
_refine_ls_hydrogen_treatment mixed
_refine_ls_matrix_type full
_refine_ls_number_parameters 305
_refine_ls_number_reflns 1945
_refine_ls_number_restraints 0
_refine_ls_restrained_S_all 1.041
_refine_ls_R_factor_all 0.1258
_refine_ls_R_factor_gt 0.0632
_refine_ls_shift/su_max 0.029
_refine_ls_shift/su_mean 0.002
_refine_ls_structure_factor_coef Fsqd
_refine_ls_weighting_details 'calc w=1/[\s^2^(Fo^2^)+(0.0417P)^2^+1.3047P] where P=(Fo^2^+2Fc^2^)/3'
_refine_ls_weighting_scheme calc
_refine_ls_wR_factor_gt 0.1264
_refine_ls_wR_factor_ref 0.1541
_reflns_number_gt 1181
_reflns_number_total 1945
_reflns_threshold_expression >2sigma(I)
_cod_data_source_file ja067475wsi20061023_034039_2.cif
_cod_data_source_block mds233
_cod_original_cell_volume 2292.5(5)
_cod_database_code 4111318

loop_
_symmetry_equiv_pos_as_xyz
'x, y, z'
'-x+1/2, -y, z+1/2'
'x+1/2, -y+1/2, -z'
'-x, y+1/2, -z+1/2'

loop_
_atom_site_label
_atom_site_type_symbol
_atom_site_fract_x
_atom_site_fract_y
_atom_site_fract_z
_atom_site_U_iso_or_equiv
_atom_site_adp_type
_atom_site_occupancy
_atom_site_symmetry_multiplicity
_atom_site_calc_flag
_atom_site_refinement_flags
O1 O 0.4673(5) -0.0971(3) 0.6294(4) 0.0803(17) Uani 1 1 d .
O2 O 0.6172(5) 0.2902(3) 0.5857(3) 0.0765(16) Uani 1 1 d .
N1 N 0.4904(4) 0.0003(4) 0.4460(4) 0.0527(14) Uani 1 1 d .
N2 N 0.5557(4) 0.1528(4) 0.4264(4) 0.0564(15) Uani 1 1 d .
C1 C 0.5167(6) 0.0689(5) 0.3772(5) 0.0589(19) Uani 1 1 d .
C2 C 0.5143(5) 0.0391(4) 0.5315(5) 0.0479(17) Uani 1 1 d .
C3 C 0.5017(6) -0.0103(5) 0.6209(5) 0.0552(18) Uani 1 1 d .
C4 C 0.5329(6) 0.0551(4) 0.6994(5) 0.0495(17) Uani 1 1 d .
C5 C 0.5209(6) 0.0158(5) 0.7874(5) 0.0567(19) Uani 1 1 d .
H5 H 0.4948 -0.0523 0.7958 0.068 Uiso 1 1 calc R
C6 C 0.5467(6) 0.0751(5) 0.8620(5) 0.062(2) Uani 1 1 d .
H6 H 0.5379 0.0481 0.9218 0.074 Uiso 1 1 calc R
C7 C 0.5849(6) 0.1730(5) 0.8504(5) 0.062(2) Uani 1 1 d .
H7 H 0.6023 0.2139 0.9022 0.075 Uiso 1 1 calc R
C8 C 0.5983(6) 0.2128(5) 0.7634(5) 0.0569(19) Uani 1 1 d .
H8 H 0.6249 0.2808 0.7554 0.068 Uiso 1 1 calc R
C9 C 0.5731(5) 0.1538(5) 0.6888(5) 0.0456(16) Uani 1 1 d .
C10 C 0.5856(5) 0.2020(5) 0.5959(5) 0.058(2) Uani 1 1 d .
C11 C 0.5556(5) 0.1354(5) 0.5207(5) 0.0511(17) Uani 1 1 d .
C12 C 0.4405(6) -0.0980(4) 0.4271(5) 0.0542(18) Uani 1 1 d .
C13 C 0.3249(6) -0.1067(5) 0.4388(5) 0.0544(19) Uani 1 1 d .
C14 C 0.2770(6) -0.2013(5) 0.4198(5) 0.061(2) Uani 1 1 d .
H14 H 0.1992 -0.2103 0.4293 0.073 Uiso 1 1 calc R
C15 C 0.3389(7) -0.2824(5) 0.3877(5) 0.063(2) Uani 1 1 d .
C16 C 0.4539(6) -0.2692(4) 0.3749(5) 0.062(2) Uani 1 1 d .
H16 H 0.4975 -0.3243 0.3523 0.074 Uiso 1 1 calc R
C17 C 0.5043(6) -0.1774(4) 0.3947(5) 0.0564(18) Uani 1 1 d .
C18 C 0.2531(6) -0.0200(5) 0.4735(6) 0.069(2) Uani 1 1 d .
H18A H 0.1751 -0.0423 0.4761 0.104 Uiso 1 1 calc R
H18B H 0.2597 0.0388 0.4322 0.104 Uiso 1 1 calc R
H18C H 0.2779 -0.0001 0.5348 0.104 Uiso 1 1 calc R
C19 C 0.2846(6) -0.3841(5) 0.3658(7) 0.084(3) Uani 1 1 d .
H19A H 0.2078 -0.3725 0.3453 0.126 Uiso 1 1 calc R
H19B H 0.2841 -0.4271 0.4206 0.126 Uiso 1 1 calc R
H19C H 0.3269 -0.4184 0.3174 0.126 Uiso 1 1 calc R
C20 C 0.6288(6) -0.1638(5) 0.3800(6) 0.078(2) Uani 1 1 d .
H20A H 0.6624 -0.2300 0.3647 0.117 Uiso 1 1 calc R
H20B H 0.6630 -0.1372 0.4360 0.117 Uiso 1 1 calc R
H20C H 0.6415 -0.1155 0.3299 0.117 Uiso 1 1 calc R
C21 C 0.5933(6) 0.2444(4) 0.3836(5) 0.0561(18) Uani 1 1 d .
C22 C 0.5179(6) 0.3201(4) 0.3640(5) 0.0591(19) Uani 1 1 d .
C23 C 0.5588(7) 0.4111(5) 0.3249(5) 0.063(2) Uani 1 1 d .
H23 H 0.5086 0.4653 0.3113 0.076 Uiso 1 1 calc R
C24 C 0.6713(6) 0.4224(5) 0.3061(5) 0.0553(19) Uani 1 1 d .
C25 C 0.7436(6) 0.3434(5) 0.3240(5) 0.064(2) Uani 1 1 d .
H25 H 0.8204 0.3517 0.3095 0.076 Uiso 1 1 calc R
C26 C 0.7091(6) 0.2534(5) 0.3620(6) 0.064(2) Uani 1 1 d .
C27 C 0.3933(6) 0.3056(5) 0.3823(6) 0.080(2) Uani 1 1 d .
H27A H 0.3604 0.2640 0.3335 0.121 Uiso 1 1 calc R
H27B H 0.3565 0.3726 0.3839 0.121 Uiso 1 1 calc R
H27C H 0.3830 0.2710 0.4410 0.121 Uiso 1 1 calc R
C28 C 0.7126(7) 0.5243(5) 0.2692(6) 0.081(3) Uani 1 1 d .
H28A H 0.7815 0.5135 0.2345 0.121 Uiso 1 1 calc R
H28B H 0.7273 0.5710 0.3201 0.121 Uiso 1 1 calc R
H28C H 0.6556 0.5540 0.2291 0.121 Uiso 1 1 calc R
C29 C 0.7870(6) 0.1649(5) 0.3799(7) 0.082(2) Uani 1 1 d .
H29A H 0.8635 0.1851 0.3645 0.124 Uiso 1 1 calc R
H29B H 0.7649 0.1064 0.3421 0.124 Uiso 1 1 calc R
H29C H 0.7832 0.1458 0.4445 0.124 Uiso 1 1 calc R

loop_
_atom_site_aniso_label
_atom_site_aniso_U_11
_atom_site_aniso_U_22
_atom_site_aniso_U_33
_atom_site_aniso_U_23
_atom_site_aniso_U_13
_atom_site_aniso_U_12
O1 0.127(5) 0.055(3) 0.059(4) 0.003(3) -0.016(3) -0.015(3)
O2 0.107(4) 0.057(3) 0.065(4) -0.005(3) 0.005(3) -0.013(3)
N1 0.058(4) 0.052(3) 0.048(4) 0.002(3) -0.005(3) -0.002(3)
N2 0.064(4) 0.048(3) 0.057(4) 0.004(3) 0.006(3) 0.000(3)
C1 0.059(5) 0.052(4) 0.065(5) 0.005(4) -0.007(4) -0.007(3)
C2 0.054(4) 0.040(3) 0.050(5) -0.001(3) -0.007(4) 0.001(3)
C3 0.064(5) 0.046(3) 0.055(5) 0.002(4) -0.003(4) 0.002(3)
C4 0.059(4) 0.045(4) 0.045(4) -0.003(3) -0.009(3) 0.008(3)
C5 0.065(5) 0.056(4) 0.049(5) 0.002(4) -0.015(4) 0.010(4)
C6 0.068(5) 0.076(5) 0.042(5) -0.001(4) -0.011(4) 0.013(4)
C7 0.068(5) 0.063(5) 0.056(5) -0.018(4) -0.008(4) 0.004(4)
C8 0.058(5) 0.061(4) 0.052(5) -0.004(4) -0.003(4) 0.006(4)
C9 0.047(4) 0.050(4) 0.040(4) -0.008(4) -0.005(3) 0.006(3)
C10 0.051(4) 0.044(4) 0.080(7) -0.006(4) -0.007(4) 0.003(3)
C11 0.056(4) 0.049(4) 0.048(5) -0.008(4) -0.004(4) -0.007(3)
C12 0.066(5) 0.046(4) 0.050(5) -0.002(3) -0.002(4) -0.005(3)
C13 0.068(5) 0.055(4) 0.040(4) -0.007(4) -0.012(4) 0.009(4)
C14 0.062(5) 0.066(4) 0.054(5) 0.000(4) -0.002(4) -0.003(4)
C15 0.082(6) 0.060(4) 0.048(5) 0.004(4) -0.013(4) -0.012(4)
C16 0.080(6) 0.048(4) 0.058(5) -0.002(4) -0.004(4) 0.003(4)
C17 0.068(5) 0.049(4) 0.052(5) -0.002(4) -0.007(4) 0.000(4)
C18 0.071(5) 0.077(5) 0.060(5) -0.006(4) -0.007(4) 0.004(4)
C19 0.094(6) 0.068(4) 0.090(7) 0.000(5) 0.001(5) -0.017(4)
C20 0.070(5) 0.072(4) 0.092(7) -0.013(5) 0.003(5) -0.001(4)
C21 0.074(5) 0.041(4) 0.054(4) 0.000(4) 0.012(4) -0.008(4)
C22 0.079(5) 0.044(4) 0.055(5) -0.002(4) 0.008(4) -0.004(4)
C23 0.069(5) 0.051(4) 0.069(5) 0.002(4) -0.001(4) 0.002(4)
C24 0.066(5) 0.045(4) 0.055(5) 0.003(4) -0.008(4) -0.003(4)
C25 0.068(5) 0.062(4) 0.061(5) -0.004(4) 0.002(4) -0.010(4)
C26 0.076(6) 0.053(4) 0.064(6) -0.008(4) -0.001(4) -0.002(4)
C27 0.071(5) 0.075(5) 0.095(7) 0.013(5) -0.002(5) 0.005(4)
C28 0.089(6) 0.071(5) 0.082(6) 0.006(5) -0.010(5) -0.015(4)
C29 0.073(5) 0.084(5) 0.089(7) 0.004(6) 0.001(5) 0.007(4)

loop_
_atom_type_symbol
_atom_type_description
_atom_type_scat_dispersion_real
_atom_type_scat_dispersion_imag
_atom_type_scat_source
C C 0.0033 0.0016 'International Tables Vol C Tables 4.2.6.8 and 6.1.1.4'
H H 0.0000 0.0000 'International Tables Vol C Tables 4.2.6.8 and 6.1.1.4'
N N 0.0061 0.0033 'International Tables Vol C Tables 4.2.6.8 and 6.1.1.4'
O O 0.0106 0.0060 'International Tables Vol C Tables 4.2.6.8 and 6.1.1.4'

loop_
_geom_angle_atom_site_label_1
_geom_angle_atom_site_label_2
_geom_angle_atom_site_label_3
_geom_angle
C2 N1 C1 112.0(5)
C2 N1 C12 125.9(5)
C1 N1 C12 122.0(6)
C1 N2 C11 112.5(5)
C1 N2 C21 122.6(6)
C11 N2 C21 124.8(6)
N1 C1 N2 102.1(6)
C11 C2 N1 108.0(6)
C11 C2 C3 123.2(6)
N1 C2 C3 128.7(5)
O1 C3 C2 122.6(7)
O1 C3 C4 123.1(7)
C2 C3 C4 114.3(5)
C9 C4 C5 118.9(6)
C9 C4 C3 122.6(6)
C5 C4 C3 118.5(6)
C6 C5 C4 120.2(6)
C6 C5 H5 119.9
C4 C5 H5 119.9
C7 C6 C5 120.1(7)
C7 C6 H6 119.9
C5 C6 H6 119.9
C6 C7 C8 120.3(7)
C6 C7 H7 119.9
C8 C7 H7 119.9
C9 C8 C7 119.8(6)
C9 C8 H8 120.1
C7 C8 H8 120.1
C8 C9 C4 120.7(7)
C8 C9 C10 117.6(6)
C4 C9 C10 121.7(6)
O2 C10 C11 123.4(7)
O2 C10 C9 122.4(6)
C11 C10 C9 114.3(6)
C2 C11 N2 105.4(6)
C2 C11 C10 123.8(7)
N2 C11 C10 130.8(6)
C17 C12 C13 122.1(6)
C17 C12 N1 120.5(6)
C13 C12 N1 117.3(6)
C14 C13 C12 117.1(6)
C14 C13 C18 119.9(6)
C12 C13 C18 122.9(6)
C15 C14 C13 122.0(7)
C15 C14 H14 119.0
C13 C14 H14 119.0
C14 C15 C16 118.8(6)
C14 C15 C19 121.1(7)
C16 C15 C19 120.1(7)
C17 C16 C15 120.8(7)
C17 C16 H16 119.6
C15 C16 H16 119.6
C12 C17 C16 119.2(6)
C12 C17 C20 120.5(6)
C16 C17 C20 120.3(6)
C13 C18 H18A 109.5
C13 C18 H18B 109.5
H18A C18 H18B 109.5
C13 C18 H18C 109.5
H18A C18 H18C 109.5
H18B C18 H18C 109.5
C15 C19 H19A 109.5
C15 C19 H19B 109.5
H19A C19 H19B 109.5
C15 C19 H19C 109.5
H19A C19 H19C 109.5
H19B C19 H19C 109.5
C17 C20 H20A 109.5
C17 C20 H20B 109.5
H20A C20 H20B 109.5
C17 C20 H20C 109.5
H20A C20 H20C 109.5
H20B C20 H20C 109.5
C22 C21 N2 119.4(6)
C22 C21 C26 122.3(6)
N2 C21 C26 118.3(6)
C21 C22 C23 117.7(7)
C21 C22 C27 121.2(6)
C23 C22 C27 121.0(6)
C24 C23 C22 120.6(7)
C24 C23 H23 119.7
C22 C23 H23 119.7
C25 C24 C23 119.8(6)
C25 C24 C28 121.4(6)
C23 C24 C28 118.7(6)
C26 C25 C24 122.2(7)
C26 C25 H25 118.9
C24 C25 H25 118.9
C25 C26 C21 117.1(7)
C25 C26 C29 122.8(7)
C21 C26 C29 120.0(6)
C22 C27 H27A 109.5
C22 C27 H27B 109.5
H27A C27 H27B 109.5
C22 C27 H27C 109.5
H27A C27 H27C 109.5
H27B C27 H27C 109.5
C24 C28 H28A 109.5
C24 C28 H28B 109.5
H28A C28 H28B 109.5
C24 C28 H28C 109.5
H28A C28 H28C 109.5
H28B C28 H28C 109.5
C26 C29 H29A 109.5
C26 C29 H29B 109.5
H29A C29 H29B 109.5
C26 C29 H29C 109.5
H29A C29 H29C 109.5
H29B C29 H29C 109.5

loop_
_geom_bond_atom_site_label_1
_geom_bond_atom_site_label_2
_geom_bond_distance
O1 C3 1.213(7)
O2 C10 1.223(7)
N1 C2 1.381(8)
N1 C1 1.385(8)
N1 C12 1.443(8)
N2 C1 1.392(8)
N2 C11 1.399(8)
N2 C21 1.424(8)
C2 C11 1.361(8)
C2 C3 1.468(9)
C3 C4 1.481(9)
C4 C9 1.385(8)
C4 C5 1.395(9)
C5 C6 1.375(9)
C5 H5 0.9500
C6 C7 1.370(8)
C6 H6 0.9500
C7 C8 1.386(9)
C7 H7 0.9500
C8 C9 1.371(9)
C8 H8 0.9500
C9 C10 1.506(9)
C10 C11 1.449(9)
C12 C17 1.373(8)
C12 C13 1.400(9)
C13 C14 1.391(9)
C13 C18 1.511(9)
C14 C15 1.376(9)
C14 H14 0.9500
C15 C16 1.401(9)
C15 C19 1.514(9)
C16 C17 1.373(8)
C16 H16 0.9500
C17 C20 1.518(9)
C18 H18A 0.9800
C18 H18B 0.9800
C18 H18C 0.9800
C19 H19A 0.9800
C19 H19B 0.9800
C19 H19C 0.9800
C20 H20A 0.9800
C20 H20B 0.9800
C20 H20C 0.9800
C21 C22 1.370(9)
C21 C26 1.428(9)
C22 C23 1.407(9)
C22 C27 1.529(9)
C23 C24 1.384(10)
C23 H23 0.9500
C24 C25 1.372(9)
C24 C28 1.520(9)
C25 C26 1.365(9)
C25 H25 0.9500
C26 C29 1.509(9)
C27 H27A 0.9800
C27 H27B 0.9800
C27 H27C 0.9800
C28 H28A 0.9800
C28 H28B 0.9800
C28 H28C 0.9800
C29 H29A 0.9800
C29 H29B 0.9800
C29 H29C 0.9800

loop_
_geom_torsion_atom_site_label_1
_geom_torsion_atom_site_label_2
_geom_torsion_atom_site_label_3
_geom_torsion_atom_site_label_4
_geom_torsion
C2 N1 C1 N2 -1.3(7)
C12 N1 C1 N2 176.8(5)
C11 N2 C1 N1 1.3(7)
C21 N2 C1 N1 -180.0(6)
C1 N1 C2 C11 0.8(7)
C12 N1 C2 C11 -177.1(6)
C1 N1 C2 C3 -178.1(7)
C12 N1 C2 C3 4.0(10)
C11 C2 C3 O1 -178.1(7)
N1 C2 C3 O1 0.6(11)
C11 C2 C3 C4 2.7(9)
N1 C2 C3 C4 -178.5(6)
O1 C3 C4 C9 179.4(7)
C2 C3 C4 C9 -1.5(9)
O1 C3 C4 C5 -0.9(10)
C2 C3 C4 C5 178.3(6)
C9 C4 C5 C6 1.2(9)
C3 C4 C5 C6 -178.5(6)
C4 C5 C6 C7 -0.4(10)
C5 C6 C7 C8 -0.3(10)
C6 C7 C8 C9 0.0(10)
C7 C8 C9 C4 0.9(10)
C7 C8 C9 C10 178.0(6)
C5 C4 C9 C8 -1.5(9)
C3 C4 C9 C8 178.3(6)
C5 C4 C9 C10 -178.5(6)
C3 C4 C9 C10 1.2(9)
C8 C9 C10 O2 0.2(10)
C4 C9 C10 O2 177.3(7)
C8 C9 C10 C11 -179.0(6)
C4 C9 C10 C11 -1.9(8)
N1 C2 C11 N2 0.0(7)
C3 C2 C11 N2 179.0(6)
N1 C2 C11 C10 177.2(6)
C3 C2 C11 C10 -3.8(11)
C1 N2 C11 C2 -0.8(8)
C21 N2 C11 C2 -179.5(6)
C1 N2 C11 C10 -177.8(6)
C21 N2 C11 C10 3.5(11)
O2 C10 C11 C2 -176.1(7)
C9 C10 C11 C2 3.2(9)
O2 C10 C11 N2 0.4(12)
C9 C10 C11 N2 179.6(6)
C2 N1 C12 C17 -104.8(8)
C1 N1 C12 C17 77.5(8)
C2 N1 C12 C13 78.4(9)
C1 N1 C12 C13 -99.4(8)
C17 C12 C13 C14 2.7(11)
N1 C12 C13 C14 179.5(6)
C17 C12 C13 C18 -179.4(7)
N1 C12 C13 C18 -2.6(11)
C12 C13 C14 C15 -2.4(11)
C18 C13 C14 C15 179.7(7)
C13 C14 C15 C16 0.8(11)
C13 C14 C15 C19 -178.8(7)
C14 C15 C16 C17 0.5(12)
C19 C15 C16 C17 -179.8(7)
C13 C12 C17 C16 -1.4(11)
N1 C12 C17 C16 -178.2(6)
C13 C12 C17 C20 178.0(7)
N1 C12 C17 C20 1.2(10)
C15 C16 C17 C12 -0.2(11)
C15 C16 C17 C20 -179.6(7)
C1 N2 C21 C22 88.0(8)
C11 N2 C21 C22 -93.4(8)
C1 N2 C21 C26 -91.6(8)
C11 N2 C21 C26 87.0(8)
N2 C21 C22 C23 177.6(6)
C26 C21 C22 C23 -2.8(11)
N2 C21 C22 C27 -3.5(10)
C26 C21 C22 C27 176.0(7)
C21 C22 C23 C24 0.8(11)
C27 C22 C23 C24 -178.1(7)
C22 C23 C24 C25 1.3(11)
C22 C23 C24 C28 -176.4(7)
C23 C24 C25 C26 -1.4(12)
C28 C24 C25 C26 176.2(7)
C24 C25 C26 C21 -0.5(12)
C24 C25 C26 C29 178.4(7)
C22 C21 C26 C25 2.7(11)
N2 C21 C26 C25 -177.7(7)
C22 C21 C26 C29 -176.2(7)
N2 C21 C26 C29 3.4(11)
